data_4305787
loop_
_publ_author_name
'K. L. Gurunatha'
'Kazuhiro Uemura'
'Tapas Kumar Maji'

_publ_section_title
;
Temperature- and Stoichiometry-Controlled Dimensionality in a Magnesium
4,5-Imidazoledicarboxylate System with Strong Hydrophilic Pore Surfaces
;
_journal_name_full 'Inorganic Chemistry'
_journal_page_first 6578
_journal_page_last 6580
_journal_paper_doi 10.1021/ic8007377
_journal_volume 47
_journal_year 2008
_chemical_formula_sum 'C5 H4 Mg N2 O5'
_chemical_formula_weight 196.41
_chemical_name_systematic
;
 ?
;
_space_group_IT_number 4
_symmetry_cell_setting monoclinic
_symmetry_space_group_name_Hall 'P 2yb'
_symmetry_space_group_name_H-M 'P 1 21 1'
_atom_sites_solution_hydrogens geom
_atom_sites_solution_primary direct
_atom_sites_solution_secondary difmap
_audit_creation_method SHELXL-97
_cell_angle_alpha 90.00
_cell_angle_beta 117.9650(10)
_cell_angle_gamma 90.00
_cell_formula_units_Z 2
_cell_length_a 7.0347(2)
_cell_length_b 7.4802(2)
_cell_length_c 7.3586(3)
_cell_measurement_temperature 293(2)
_cell_volume 342.00(2)
_computing_cell_refinement SMART
_computing_data_collection 'SMART (Bruker,2000)'
_computing_data_reduction 'SAINT (Bruker,2000)'
_computing_molecular_graphics 'Mercury 1.4.1'
_computing_publication_material 'PLATON (Spek, 2003)'
_computing_structure_refinement 'SHELXL-97 (Sheldrick, 1997)'
_computing_structure_solution 'SIR-92 (Altomare et al. 1994)'
_diffrn_ambient_temperature 293(2)
_diffrn_measured_fraction_theta_full 0.916
_diffrn_measured_fraction_theta_max 0.916
_diffrn_radiation_monochromator graphite
_diffrn_radiation_source 'fine-focus sealed tube'
_diffrn_radiation_type MoK\a
_diffrn_radiation_wavelength 0.71073
_diffrn_reflns_av_R_equivalents 0.0226
_diffrn_reflns_av_sigmaI/netI 0.0301
_diffrn_reflns_limit_h_max 9
_diffrn_reflns_limit_h_min -10
_diffrn_reflns_limit_k_max 10
_diffrn_reflns_limit_k_min -10
_diffrn_reflns_limit_l_max 10
_diffrn_reflns_limit_l_min -9
_diffrn_reflns_number 3872
_diffrn_reflns_theta_full 31.78
_diffrn_reflns_theta_max 31.78
_diffrn_reflns_theta_min 3.13
_exptl_absorpt_coefficient_mu 0.250
_exptl_absorpt_correction_T_max 0.9687
_exptl_absorpt_correction_T_min 0.7954
_exptl_absorpt_correction_type empirical
_exptl_absorpt_process_details SADABS
_exptl_crystal_colour Colourless
_exptl_crystal_density_diffrn 1.907
_exptl_crystal_density_method 'not measured'
_exptl_crystal_description 'Needle shape'
_exptl_crystal_F_000 200
_exptl_crystal_size_max 0.10
_exptl_crystal_size_mid 0.06
_exptl_crystal_size_min 0.04
_refine_diff_density_max 0.374
_refine_diff_density_min -0.303
_refine_diff_density_rms 0.059
_refine_ls_abs_structure_details 'Flack H D (1983), Acta Cryst. A39, 876-881'
_refine_ls_abs_structure_Flack 0.5
_refine_ls_extinction_method none
_refine_ls_goodness_of_fit_ref 1.037
_refine_ls_hydrogen_treatment mixed
_refine_ls_matrix_type full
_refine_ls_number_parameters 130
_refine_ls_number_reflns 1822
_refine_ls_number_restraints 1
_refine_ls_restrained_S_all 1.036
_refine_ls_R_factor_all 0.0308
_refine_ls_R_factor_gt 0.0289
_refine_ls_shift/su_max 0.000
_refine_ls_shift/su_mean 0.000
_refine_ls_structure_factor_coef Fsqd
_refine_ls_weighting_details 'calc w=1/[\s^2^(Fo^2^)+(0.0433P)^2^+0.0660P] where P=(Fo^2^+2Fc^2^)/3'
_refine_ls_weighting_scheme calc
_refine_ls_wR_factor_gt 0.0733
_refine_ls_wR_factor_ref 0.0744
_reflns_number_gt 1740
_reflns_number_total 1822
_reflns_threshold_expression >2sigma(I)
_cod_data_source_file ic8007377-file001_2.cif
_cod_data_source_block complex2
_cod_depositor_comments
;
The following automatic conversions were performed:
'_symmetry_cell_setting' value 'Monoclinic' changed to 'monoclinic'
according to '/home/saulius/struct/CIF-dictionaries/cif_core.dic'
dictionary named 'cif_core.dic' version 2.4.1 from 2010-06-29.

Automatic conversion script
Id: cif_fix_enum 1527 2010-12-29 10:47:43Z saulius 
;
_cod_original_cell_volume 342.003(19)
_cod_original_sg_symbol_H-M 'P 21'
_cod_database_code 4305787

loop_
_symmetry_equiv_pos_as_xyz
'x, y, z'
'-x, y+1/2, -z'

loop_
_atom_site_label
_atom_site_type_symbol
_atom_site_fract_x
_atom_site_fract_y
_atom_site_fract_z
_atom_site_U_iso_or_equiv
_atom_site_adp_type
_atom_site_occupancy
_atom_site_symmetry_multiplicity
_atom_site_calc_flag
_atom_site_refinement_flags
_atom_site_disorder_assembly
_atom_site_disorder_group
C1 C 0.0018(2) 0.2816(2) 0.3810(3) 0.0175(3) Uani 1 1 d . . .
H1 H -0.1371 0.2586 0.2780 0.021 Uiso 1 1 calc R . .
C2 C 0.3445(2) 0.3194(2) 0.5429(2) 0.0127(3) Uani 1 1 d . . .
C3 C 0.2691(2) 0.3621(2) 0.6795(2) 0.0140(3) Uani 1 1 d . . .
C4 C 0.5624(2) 0.3126(2) 0.5582(2) 0.0125(3) Uani 1 1 d . . .
C5 C 0.3754(2) 0.4182(2) 0.8992(2) 0.0133(3) Uani 1 1 d . . .
N1 N 0.1768(2) 0.2658(2) 0.3582(2) 0.0150(3) Uani 1 1 d . . .
N2 N 0.0505(2) 0.3350(2) 0.5718(2) 0.0175(3) Uani 1 1 d . . .
O1 O -0.0142(2) 0.09900(18) -0.0597(2) 0.0216(3) Uani 1 1 d . . .
O2 O 0.57796(19) 0.22724(18) 0.41953(19) 0.0175(2) Uani 1 1 d . . .
O3 O 0.71991(17) 0.39052(16) 0.70491(18) 0.0160(2) Uani 1 1 d . . .
O4 O 0.5416(2) 0.51092(19) 0.96647(18) 0.0215(3) Uani 1 1 d . . .
O5 O 0.28338(18) 0.36929(17) 1.00333(18) 0.0164(2) Uani 1 1 d . . .
Mg1 Mg 0.29466(8) 0.13725(7) 0.16305(8) 0.01235(12) Uani 1 1 d . . .
H1B H -0.102(5) 0.040(6) -0.072(5) 0.056(10) Uiso 1 1 d . . .
H1A H -0.089(5) 0.181(4) -0.133(4) 0.034(7) Uiso 1 1 d . . .
H2 H -0.042(4) 0.355(4) 0.615(4) 0.025(6) Uiso 1 1 d . . .

loop_
_atom_site_aniso_label
_atom_site_aniso_U_11
_atom_site_aniso_U_22
_atom_site_aniso_U_33
_atom_site_aniso_U_23
_atom_site_aniso_U_13
_atom_site_aniso_U_12
C1 0.0120(7) 0.0220(8) 0.0181(8) -0.0026(7) 0.0067(6) -0.0018(6)
C2 0.0109(6) 0.0150(7) 0.0135(7) -0.0014(6) 0.0067(5) -0.0011(5)
C3 0.0131(6) 0.0158(7) 0.0155(7) -0.0020(6) 0.0087(6) -0.0020(6)
C4 0.0105(6) 0.0130(7) 0.0147(7) 0.0011(6) 0.0063(5) 0.0008(5)
C5 0.0148(6) 0.0131(7) 0.0143(7) 0.0013(6) 0.0087(6) 0.0022(5)
N1 0.0122(6) 0.0185(7) 0.0151(6) -0.0015(6) 0.0068(5) -0.0005(5)
N2 0.0126(6) 0.0239(8) 0.0192(7) -0.0039(6) 0.0100(5) -0.0018(5)
O1 0.0170(6) 0.0192(7) 0.0223(6) 0.0044(5) 0.0040(5) -0.0042(5)
O2 0.0140(5) 0.0230(6) 0.0179(6) -0.0058(5) 0.0096(4) -0.0011(4)
O3 0.0117(5) 0.0188(6) 0.0164(5) -0.0046(5) 0.0057(4) -0.0011(4)
O4 0.0233(6) 0.0272(7) 0.0157(6) -0.0045(5) 0.0107(5) -0.0104(5)
O5 0.0208(5) 0.0154(6) 0.0191(6) 0.0019(5) 0.0144(5) -0.0002(5)
Mg1 0.0121(2) 0.0137(2) 0.0123(2) 0.0002(2) 0.00657(19) 0.00042(18)

loop_
_atom_type_symbol
_atom_type_description
_atom_type_scat_dispersion_real
_atom_type_scat_dispersion_imag
_atom_type_scat_source
C C 0.0033 0.0016 'International Tables Vol C Tables 4.2.6.8 and 6.1.1.4'
H H 0.0000 0.0000 'International Tables Vol C Tables 4.2.6.8 and 6.1.1.4'
N N 0.0061 0.0033 'International Tables Vol C Tables 4.2.6.8 and 6.1.1.4'
O O 0.0106 0.0060 'International Tables Vol C Tables 4.2.6.8 and 6.1.1.4'
Mg Mg 0.0486 0.0363 'International Tables Vol C Tables 4.2.6.8 and 6.1.1.4'

loop_
_geom_angle_atom_site_label_1
_geom_angle_atom_site_label_2
_geom_angle_atom_site_label_3
_geom_angle
_geom_angle_site_symmetry_1
_geom_angle_site_symmetry_3
_geom_angle_publ_flag
N1 C1 N2 111.32(14) . . ?
C3 C2 N1 110.08(13) . . ?
C3 C2 C4 133.68(14) . . ?
N1 C2 C4 116.18(13) . . ?
N2 C3 C2 104.79(14) . . ?
N2 C3 C5 121.59(13) . . ?
C2 C3 C5 133.57(13) . . ?
O2 C4 O3 123.56(14) . . ?
O2 C4 C2 115.95(13) . . ?
O3 C4 C2 120.49(14) . . ?
O4 C5 O5 124.82(15) . . ?
O4 C5 C3 119.30(14) . . ?
O5 C5 C3 115.86(14) . . ?
C1 N1 C2 105.42(13) . . ?
C1 N1 Mg1 141.60(12) . . ?
C2 N1 Mg1 111.27(10) . . ?
C1 N2 C3 108.33(13) . . ?
C4 O2 Mg1 119.00(10) . . ?
C4 O3 Mg1 125.56(10) . 2_656 ?
C5 O4 Mg1 134.67(11) . 2_656 ?
C5 O5 Mg1 133.54(11) . 1_556 ?
O1 Mg1 O4 100.49(6) . 2_646 ?
O1 Mg1 O5 85.34(5) . 1_554 ?
O4 Mg1 O5 90.16(5) 2_646 1_554 ?
O1 Mg1 O3 89.07(6) . 2_646 ?
O4 Mg1 O3 88.28(5) 2_646 2_646 ?
O5 Mg1 O3 173.83(5) 1_554 2_646 ?
O1 Mg1 O2 165.34(6) . . ?
O4 Mg1 O2 93.57(5) 2_646 . ?
O5 Mg1 O2 90.52(5) 1_554 . ?
O3 Mg1 O2 95.54(5) 2_646 . ?
O1 Mg1 N1 90.01(6) . . ?
O4 Mg1 N1 168.83(5) 2_646 . ?
O5 Mg1 N1 94.50(5) 1_554 . ?
O3 Mg1 N1 88.11(5) 2_646 . ?
O2 Mg1 N1 76.27(5) . . ?

loop_
_geom_bond_atom_site_label_1
_geom_bond_atom_site_label_2
_geom_bond_distance
_geom_bond_site_symmetry_2
_geom_bond_publ_flag
C1 N1 1.324(2) . ?
C1 N2 1.341(2) . ?
C2 C3 1.376(2) . ?
C2 N1 1.377(2) . ?
C2 C4 1.484(2) . ?
C3 N2 1.3752(19) . ?
C3 C5 1.488(2) . ?
C4 O2 1.251(2) . ?
C4 O3 1.2690(19) . ?
C5 O4 1.245(2) . ?
C5 O5 1.2675(18) . ?
N1 Mg1 2.1885(15) . ?
O1 Mg1 2.0371(14) . ?
O2 Mg1 2.1117(13) . ?
O3 Mg1 2.1105(13) 2_656 ?
O4 Mg1 2.0393(12) 2_656 ?
O5 Mg1 2.0767(13) 1_556 ?
Mg1 O4 2.0393(12) 2_646 ?
Mg1 O5 2.0767(13) 1_554 ?
Mg1 O3 2.1105(13) 2_646 ?
